data_7119136
loop_
_publ_author_name
'Quentin Dufrois'
'Laure Vendier'
'Michel Etienne'

_publ_section_title
;
 alpha-CC agostic structures and aggregation diversity in
 cyclopropyllithium derivatives
;
_journal_name_full Chem.Commun.
_journal_page_first 6781
_journal_volume 52
_journal_year 2016
_chemical_compound_source 'synthesis as described'
_chemical_formula_moiety 'C38 H62 Li4 N2 O4'
_chemical_formula_sum 'C38 H62 Li4 N2 O4'
_chemical_formula_weight 638.66
_chemical_name_systematic
;
 ?
;
_space_group_IT_number 2
_symmetry_cell_setting triclinic
_symmetry_Int_Tables_number 2
_symmetry_space_group_name_Hall '-P 1'
_symmetry_space_group_name_H-M 'P -1'
_atom_sites_solution_hydrogens geom
_atom_sites_solution_primary direct
_atom_sites_solution_secondary difmap
_audit_creation_date 2015-06-04T16:40:16-00:00
_audit_creation_method 'WinGX routine CIF_UPDATE'
_audit_update_record
;
2016-03-29 deposited with the CCDC.
2016-04-13 downloaded from the CCDC.
;
_cell_angle_alpha 104.353(4)
_cell_angle_beta 93.696(4)
_cell_angle_gamma 116.282(4)
_cell_formula_units_Z 1
_cell_length_a 8.7871(10)
_cell_length_b 9.5833(11)
_cell_length_c 13.1959(13)
_cell_measurement_reflns_used 9913
_cell_measurement_temperature 100(2)
_cell_measurement_theta_max 29.22
_cell_measurement_theta_min 2.49
_cell_measurement_wavelength 0.71073
_cell_volume 945.63(19)
_computing_cell_refinement 'Bruker SAINT'
_computing_data_collection 'Bruker APEX2'
_computing_data_reduction 'Bruker SAINT'
_computing_molecular_graphics 'Ortep-3 for Windows (Farrugia, 1997)'
_computing_publication_material 'WinGX publication routines (Farrugia, 1999)'
_computing_structure_refinement 'SHELXL-97 (Sheldrick, 1997)'
_computing_structure_solution 'SIR92 (Giacovazzo et al, 1993)'
_diffrn_ambient_temperature 100(2)
_diffrn_measured_fraction_theta_full 0.998
_diffrn_measured_fraction_theta_max 0.998
_diffrn_measurement_device_type 'Bruker Kappa APEX II'
_diffrn_measurement_method \w-\f
_diffrn_radiation_monochromator graphite
_diffrn_radiation_source micro-source
_diffrn_radiation_type MoK\a
_diffrn_radiation_wavelength 0.71073
_diffrn_reflns_av_R_equivalents 0.0259
_diffrn_reflns_av_unetI/netI 0.0172
_diffrn_reflns_limit_h_max 10
_diffrn_reflns_limit_h_min -10
_diffrn_reflns_limit_k_max 11
_diffrn_reflns_limit_k_min -11
_diffrn_reflns_limit_l_max 14
_diffrn_reflns_limit_l_min -16
_diffrn_reflns_number 23990
_diffrn_reflns_theta_full 26.37
_diffrn_reflns_theta_max 26.37
_diffrn_reflns_theta_min 1.63
_diffrn_standards_decay_% 0
_diffrn_standards_interval_count 0
_diffrn_standards_interval_time 0
_diffrn_standards_number 0
_exptl_absorpt_coefficient_mu 0.069
_exptl_absorpt_correction_T_max 0.986
_exptl_absorpt_correction_T_min 0.912
_exptl_absorpt_correction_type multi-scan
_exptl_absorpt_process_details
;
        [c.f. r.h. blessing, acta cryst. (1995), a51, 33-38]
;
_exptl_crystal_colour colourless
_exptl_crystal_density_diffrn 1.121
_exptl_crystal_density_method 'not measured'
_exptl_crystal_description plate
_exptl_crystal_F_000 348
_exptl_crystal_size_max 0.18
_exptl_crystal_size_mid 0.12
_exptl_crystal_size_min 0.08
_refine_diff_density_max 0.469
_refine_diff_density_min -0.289
_refine_diff_density_rms 0.039
_refine_ls_extinction_method none
_refine_ls_goodness_of_fit_ref 1.028
_refine_ls_hydrogen_treatment mixed
_refine_ls_matrix_type full
_refine_ls_number_parameters 227
_refine_ls_number_reflns 3853
_refine_ls_number_restraints 3
_refine_ls_restrained_S_all 1.028
_refine_ls_R_factor_all 0.0491
_refine_ls_R_factor_gt 0.0415
_refine_ls_shift/su_max 0.002
_refine_ls_shift/su_mean 0
_refine_ls_structure_factor_coef Fsqd
_refine_ls_weighting_details 'calc w=1/[\s^2^(Fo^2^)+(0.0460P)^2^+0.5119P] where P=(Fo^2^+2Fc^2^)/3'
_refine_ls_weighting_scheme calc
_refine_ls_wR_factor_gt 0.1044
_refine_ls_wR_factor_ref 0.1101
_reflns_number_gt 3319
_reflns_number_total 3853
_reflns_threshold_expression >2sigma(I)
_cod_data_source_file c6cc02638a2.cif
_cod_data_source_block qd020615
_cod_original_cell_volume 945.63(18)
_cod_database_code 7119136

loop_
_symmetry_equiv_pos_as_xyz
'x, y, z'
'-x, -y, -z'

loop_
_atom_site_label
_atom_site_type_symbol
_atom_site_fract_x
_atom_site_fract_y
_atom_site_fract_z
_atom_site_U_iso_or_equiv
_atom_site_adp_type
_atom_site_occupancy
_atom_site_symmetry_multiplicity
_atom_site_calc_flag
_atom_site_refinement_flags
_atom_site_disorder_assembly
_atom_site_disorder_group
C1 C 0.08593(16) 0.83008(16) 0.27857(10) 0.0198(3) Uani 1 1 d . . .
C2 C 0.15032(18) 0.93600(17) 0.20584(11) 0.0238(3) Uani 1 1 d . . .
H2A H 0.19 0.8938 0.1424 0.029 Uiso 1 1 calc R . .
H2B H 0.0918 1.0005 0.1953 0.029 Uiso 1 1 calc R . .
C3 C 0.25960(17) 0.98641(16) 0.31371(11) 0.0234(3) Uani 1 1 d . . .
H3A H 0.268 1.0817 0.3694 0.028 Uiso 1 1 calc R . .
H3B H 0.3663 0.975 0.3165 0.028 Uiso 1 1 calc R . .
C4 C 0.09739(16) 0.67671(16) 0.24999(10) 0.0190(3) Uani 1 1 d . . .
C5 C 0.01434(17) 0.55588(16) 0.15036(11) 0.0221(3) Uani 1 1 d . . .
H5 H -0.0466 0.5755 0.0981 0.027 Uiso 1 1 calc R . .
C6 C 0.01916(18) 0.40831(17) 0.12639(11) 0.0249(3) Uani 1 1 d . . .
H6 H -0.0383 0.3291 0.0583 0.03 Uiso 1 1 calc R . .
C7 C 0.10662(19) 0.37531(17) 0.20053(12) 0.0265(3) Uani 1 1 d . . .
H7 H 0.1097 0.2744 0.184 0.032 Uiso 1 1 calc R . .
C8 C 0.18977(19) 0.49285(18) 0.29961(12) 0.0269(3) Uani 1 1 d . . .
H8 H 0.2503 0.4721 0.3514 0.032 Uiso 1 1 calc R . .
C9 C 0.18535(18) 0.63993(17) 0.32365(11) 0.0238(3) Uani 1 1 d . . .
H9 H 0.2434 0.7184 0.3919 0.029 Uiso 1 1 calc R . .
C10 C -0.08476(19) 1.11988(17) 0.36647(11) 0.0262(3) Uani 1 1 d . . .
H10A H -0.1494 1.0857 0.2937 0.039 Uiso 1 1 calc R . .
H10B H 0.0383 1.1571 0.3654 0.039 Uiso 1 1 calc R . .
H10C H -0.0989 1.2095 0.4118 0.039 Uiso 1 1 calc R . .
C11 C -0.33437(18) 0.92939(19) 0.40711(12) 0.0260(3) Uani 1 1 d D . .
H11A H -0.386(2) 0.8335(16) 0.4334(14) 0.039 Uiso 1 1 d D . .
H11B H -0.357(2) 1.0157(17) 0.4513(13) 0.039 Uiso 1 1 d D . .
H11C H -0.399(2) 0.902(2) 0.3345(9) 0.039 Uiso 1 1 d D . .
C12 C -0.50597(17) 0.68628(17) 0.11053(11) 0.0233(3) Uani 1 1 d . . .
H12A H -0.5538 0.6725 0.1754 0.028 Uiso 1 1 calc R . .
H12B H -0.5676 0.5808 0.0525 0.028 Uiso 1 1 calc R . .
C13 C -0.5240(2) 0.82040(19) 0.07781(12) 0.0301(3) Uani 1 1 d . . .
H13A H -0.5317 0.8985 0.1397 0.036 Uiso 1 1 calc R . .
H13B H -0.6284 0.7736 0.0213 0.036 Uiso 1 1 calc R . .
C14 C -0.3585(2) 0.90466(18) 0.03594(12) 0.0329(4) Uani 1 1 d . . .
H14A H -0.3866 0.898 -0.0396 0.039 Uiso 1 1 calc R . .
H14B H -0.289 1.0211 0.0792 0.039 Uiso 1 1 calc R . .
C15 C -0.26220(19) 0.80894(19) 0.04706(11) 0.0285(3) Uani 1 1 d . . .
H15A H -0.2894 0.7213 -0.0204 0.034 Uiso 1 1 calc R . .
H15B H -0.1355 0.8821 0.0662 0.034 Uiso 1 1 calc R . .
C16 C -0.2615(2) 0.57255(19) 0.40445(12) 0.0338(4) Uani 1 1 d . . .
H16A H -0.2983 0.6289 0.4634 0.041 Uiso 1 1 calc R . .
H16B H -0.1335 0.6244 0.4195 0.041 Uiso 1 1 calc R . .
C17 C -0.3388(2) 0.39387(19) 0.39353(13) 0.0361(4) Uani 1 1 d . . .
H17A H -0.4542 0.3524 0.4131 0.043 Uiso 1 1 calc R . .
H17B H -0.2623 0.3718 0.4381 0.043 Uiso 1 1 calc R . .
C18 C -0.3525(2) 0.31860(18) 0.27475(12) 0.0321(3) Uani 1 1 d . . .
H18A H -0.24 0.3283 0.2594 0.039 Uiso 1 1 calc R . .
H18B H -0.4415 0.202 0.2487 0.039 Uiso 1 1 calc R . .
C19 C -0.40499(18) 0.42195(16) 0.22575(11) 0.0253(3) Uani 1 1 d . . .
H19A H -0.3638 0.4273 0.158 0.03 Uiso 1 1 calc R . .
H19B H -0.5326 0.3757 0.2111 0.03 Uiso 1 1 calc R . .
N1 N -0.15089(14) 0.98161(14) 0.40900(9) 0.0208(2) Uani 1 1 d . . .
O1 O -0.32258(12) 0.74054(12) 0.13115(7) 0.0240(2) Uani 1 1 d . . .
O2 O -0.32414(12) 0.58247(11) 0.30387(7) 0.0236(2) Uani 1 1 d . . .
Li1 Li 0.0484(3) 0.9345(3) 0.43109(18) 0.0232(5) Uani 1 1 d . . .
Li2 Li -0.1840(3) 0.7884(3) 0.27285(18) 0.0222(5) Uani 1 1 d . . .

loop_
_atom_site_aniso_label
_atom_site_aniso_U_11
_atom_site_aniso_U_22
_atom_site_aniso_U_33
_atom_site_aniso_U_23
_atom_site_aniso_U_13
_atom_site_aniso_U_12
C1 0.0171(6) 0.0211(7) 0.0211(6) 0.0067(5) 0.0050(5) 0.0087(5)
C2 0.0233(7) 0.0257(7) 0.0265(7) 0.0116(6) 0.0061(5) 0.0131(6)
C3 0.0193(7) 0.0225(7) 0.0280(7) 0.0087(6) 0.0046(5) 0.0090(6)
C4 0.0154(6) 0.0212(6) 0.0217(6) 0.0088(5) 0.0093(5) 0.0079(5)
C5 0.0194(6) 0.0251(7) 0.0216(7) 0.0095(5) 0.0060(5) 0.0088(5)
C6 0.0252(7) 0.0208(7) 0.0242(7) 0.0055(5) 0.0084(6) 0.0073(6)
C7 0.0313(8) 0.0214(7) 0.0323(8) 0.0120(6) 0.0145(6) 0.0141(6)
C8 0.0305(8) 0.0300(8) 0.0278(7) 0.0144(6) 0.0090(6) 0.0174(6)
C9 0.0258(7) 0.0260(7) 0.0206(7) 0.0071(5) 0.0056(5) 0.0130(6)
C10 0.0300(7) 0.0248(7) 0.0261(7) 0.0069(6) 0.0021(6) 0.0160(6)
C11 0.0211(7) 0.0327(8) 0.0244(7) 0.0027(6) 0.0015(5) 0.0165(6)
C12 0.0195(7) 0.0253(7) 0.0228(7) 0.0063(5) 0.0036(5) 0.0095(6)
C13 0.0336(8) 0.0327(8) 0.0280(7) 0.0049(6) 0.0016(6) 0.0219(7)
C14 0.0421(9) 0.0242(7) 0.0281(8) 0.0106(6) 0.0016(7) 0.0116(7)
C15 0.0232(7) 0.0382(8) 0.0223(7) 0.0133(6) 0.0060(6) 0.0106(6)
C16 0.0429(9) 0.0308(8) 0.0239(7) 0.0108(6) 0.0019(6) 0.0138(7)
C17 0.0515(10) 0.0309(8) 0.0304(8) 0.0161(7) 0.0142(7) 0.0190(8)
C18 0.0440(9) 0.0233(7) 0.0308(8) 0.0120(6) 0.0136(7) 0.0147(7)
C19 0.0213(7) 0.0212(7) 0.0245(7) 0.0025(5) 0.0010(5) 0.0054(6)
N1 0.0191(5) 0.0235(6) 0.0224(6) 0.0071(5) 0.0032(4) 0.0125(5)
O1 0.0210(5) 0.0324(5) 0.0216(5) 0.0123(4) 0.0043(4) 0.0133(4)
O2 0.0273(5) 0.0197(5) 0.0199(5) 0.0060(4) 0.0004(4) 0.0085(4)
Li1 0.0215(11) 0.0259(12) 0.0217(11) 0.0048(9) 0.0033(9) 0.0124(10)
Li2 0.0217(11) 0.0237(11) 0.0211(11) 0.0073(9) 0.0027(9) 0.0107(9)

loop_
_atom_type_symbol
_atom_type_description
_atom_type_scat_dispersion_real
_atom_type_scat_dispersion_imag
_atom_type_scat_source
C C 0.0033 0.0016 'International Tables Vol C Tables 4.2.6.8 and 6.1.1.4'
H H 0 0 'International Tables Vol C Tables 4.2.6.8 and 6.1.1.4'
C C 0.0033 0.0016 'International Tables Vol C Tables 4.2.6.8 and 6.1.1.4'
N N 0.0061 0.0033 'International Tables Vol C Tables 4.2.6.8 and 6.1.1.4'
O O 0.0106 0.006 'International Tables Vol C Tables 4.2.6.8 and 6.1.1.4'
Li Li -0.0003 0.0001 'International Tables Vol C Tables 4.2.6.8 and 6.1.1.4'

loop_
_geom_angle_atom_site_label_1
_geom_angle_atom_site_label_2
_geom_angle_atom_site_label_3
_geom_angle
_geom_angle_site_symmetry_1
_geom_angle_site_symmetry_3
C4 C1 C2 116.04(11) . .
C4 C1 C3 115.09(11) . .
C2 C1 C3 59.02(9) . .
C4 C1 Li1 123.12(11) . .
C2 C1 Li1 118.90(11) . .
C3 C1 Li1 82.55(10) . .
C4 C1 Li2 112.88(10) . .
C2 C1 Li2 102.49(10) . .
C3 C1 Li2 131.88(11) . .
Li1 C1 Li2 68.29(9) . .
C3 C2 C1 60.62(9) . .
C2 C3 C1 60.36(9) . .
C5 C4 C9 116.29(12) . .
C5 C4 C1 122.21(12) . .
C9 C4 C1 121.42(12) . .
C6 C5 C4 121.60(13) . .
C7 C6 C5 120.87(13) . .
C6 C7 C8 118.62(13) . .
C9 C8 C7 120.64(13) . .
C8 C9 C4 121.99(13) . .
N1 C11 Li1 46.41(8) . 2_576
O1 C12 C13 105.05(11) . .
C12 C13 C14 104.22(11) . .
C15 C14 C13 103.82(12) . .
O1 C15 C14 104.97(11) . .
O2 C16 C17 106.34(12) . .
C16 C17 C18 101.94(12) . .
C19 C18 C17 101.90(12) . .
O2 C19 C18 105.52(11) . .
C11 N1 C10 107.20(11) . .
C11 N1 Li1 147.39(12) . .
C10 N1 Li1 104.99(11) . .
C11 N1 Li1 102.51(10) . 2_576
C10 N1 Li1 108.71(11) . 2_576
Li1 N1 Li1 71.46(11) . 2_576
C11 N1 Li2 96.80(10) . .
C10 N1 Li2 100.69(10) . .
Li1 N1 Li2 72.07(9) . .
Li1 N1 Li2 137.75(10) 2_576 .
C15 O1 C12 104.22(10) . .
C15 O1 Li2 127.42(11) . .
C12 O1 Li2 124.23(10) . .
C19 O2 C16 109.28(10) . .
C19 O2 Li2 124.60(10) . .
C16 O2 Li2 115.60(11) . .
N1 Li1 N1 108.54(11) . 2_576
N1 Li1 C1 108.37(11) . .
N1 Li1 C1 142.91(12) 2_576 .
N1 Li1 Li1 54.89(9) . 2_576
N1 Li1 Li1 53.65(9) 2_576 2_576
C1 Li1 Li1 162.94(17) . 2_576
N1 Li1 Li2 56.23(8) . .
N1 Li1 Li2 155.36(13) 2_576 .
C1 Li1 Li2 57.52(8) . .
Li1 Li1 Li2 108.18(14) 2_576 .
N1 Li1 C11 132.94(11) . 2_576
N1 Li1 C11 31.08(5) 2_576 2_576
C1 Li1 C11 114.00(10) . 2_576
Li1 Li1 C11 80.78(11) 2_576 2_576
Li2 Li1 C11 170.79(12) . 2_576
O2 Li2 O1 99.65(11) . .
O2 Li2 N1 106.39(11) . .
O1 Li2 N1 122.18(12) . .
O2 Li2 C1 109.37(11) . .
O1 Li2 C1 117.35(11) . .
N1 Li2 C1 101.22(10) . .
O2 Li2 Li1 100.59(11) . .
O1 Li2 Li1 159.74(13) . .
N1 Li2 Li1 51.71(8) . .
C1 Li2 Li1 54.20(8) . .

loop_
_geom_bond_atom_site_label_1
_geom_bond_atom_site_label_2
_geom_bond_distance
_geom_bond_site_symmetry_2
C1 C4 1.4744(18) .
C1 C2 1.5218(18) .
C1 C3 1.5257(18) .
C1 Li1 2.131(3) .
C1 Li2 2.216(3) .
C2 C3 1.5012(19) .
C4 C5 1.4054(19) .
C4 C9 1.4074(19) .
C5 C6 1.3910(19) .
C6 C7 1.386(2) .
C7 C8 1.389(2) .
C8 C9 1.385(2) .
C10 N1 1.4619(18) .
C11 N1 1.4576(17) .
C11 Li1 2.757(3) 2_576
C12 O1 1.4396(16) .
C12 C13 1.520(2) .
C13 C14 1.535(2) .
C14 C15 1.523(2) .
C15 O1 1.4391(16) .
C16 O2 1.4449(17) .
C16 C17 1.500(2) .
C17 C18 1.526(2) .
C18 C19 1.515(2) .
C19 O2 1.4441(16) .
N1 Li1 2.014(3) .
N1 Li1 2.045(3) 2_576
N1 Li2 2.133(3) .
O1 Li2 1.994(2) .
O2 Li2 1.973(2) .
Li1 N1 2.045(3) 2_576
Li1 Li1 2.371(4) 2_576
Li1 Li2 2.441(3) .
Li1 C11 2.757(3) 2_576
